data_4023264
loop_
_publ_author_name
'Ahmad Basheer'
'Zvi Rappoport'

_publ_section_title
;
 A Rich Array of Reactions of Cyanomonothiocarbonylmalonamides
 RNHCSCH(CN)CONHR' and Their Thioenols RNHC(SH)=C(CN)CONHR'
;
_journal_name_full 'Journal of Organic Chemistry'
_journal_page_first 1386
_journal_page_last 1396
_journal_paper_doi 10.1021/jo7022262
_journal_volume 73
_journal_year 2008
_chemical_formula_sum 'C17 H19 N3 O2.25 S2'
_chemical_formula_weight 365.47
_chemical_name_systematic
; 
 ? 
;
_space_group_IT_number 2
_symmetry_cell_setting triclinic
_symmetry_space_group_name_Hall '-P 1'
_symmetry_space_group_name_H-M 'P -1'
_atom_sites_solution_hydrogens geom
_atom_sites_solution_primary direct
_atom_sites_solution_secondary difmap
_audit_creation_method SHELXL-97
_cell_angle_alpha 64.8590(10)
_cell_angle_beta 77.852(2)
_cell_angle_gamma 83.937(2)
_cell_formula_units_Z 4
_cell_length_a 8.7559(7)
_cell_length_b 14.7605(11)
_cell_length_c 15.6666(12)
_cell_measurement_temperature 295(1)
_cell_volume 1791.6(2)
_computing_cell_refinement 'Bruker SMART'
_computing_data_collection 'Bruker SMART'
_computing_data_reduction 'Bruker SAINT'
_computing_molecular_graphics 'Bruker SHELXTL'
_computing_publication_material 'Bruker SHELXTL'
_computing_structure_refinement 'SHELXL-97 (Sheldrick, 1997)'
_computing_structure_solution 'SHELXS-97 (Sheldrick, 1990)'
_diffrn_ambient_temperature 295(1)
_diffrn_measured_fraction_theta_full 0.993
_diffrn_measured_fraction_theta_max 0.993
_diffrn_measurement_device_type 'CCD area detector'
_diffrn_measurement_method 'phi and omega scans'
_diffrn_radiation_monochromator graphite
_diffrn_radiation_source 'fine-focus sealed tube'
_diffrn_radiation_type MoK\a
_diffrn_radiation_wavelength 0.71073
_diffrn_reflns_av_R_equivalents 0.0637
_diffrn_reflns_av_sigmaI/netI 0.1007
_diffrn_reflns_limit_h_max 11
_diffrn_reflns_limit_h_min -11
_diffrn_reflns_limit_k_max 18
_diffrn_reflns_limit_k_min -18
_diffrn_reflns_limit_l_max 19
_diffrn_reflns_limit_l_min -19
_diffrn_reflns_number 20245
_diffrn_reflns_theta_full 27.00
_diffrn_reflns_theta_max 27.00
_diffrn_reflns_theta_min 1.46
_exptl_absorpt_coefficient_mu 0.313
_exptl_absorpt_correction_T_max 0.9754
_exptl_absorpt_correction_T_min 0.9575
_exptl_absorpt_correction_type none
_exptl_crystal_colour orange
_exptl_crystal_density_diffrn 1.355
_exptl_crystal_density_method 'not measured'
_exptl_crystal_description plate
_exptl_crystal_F_000 768
_exptl_crystal_size_max 0.14
_exptl_crystal_size_mid 0.12
_exptl_crystal_size_min 0.08
_refine_diff_density_max 0.950
_refine_diff_density_min -0.350
_refine_diff_density_rms 0.137
_refine_ls_extinction_method none
_refine_ls_goodness_of_fit_ref 0.984
_refine_ls_hydrogen_treatment mixed
_refine_ls_matrix_type full
_refine_ls_number_parameters 467
_refine_ls_number_reflns 7752
_refine_ls_number_restraints 0
_refine_ls_restrained_S_all 0.984
_refine_ls_R_factor_all 0.1724
_refine_ls_R_factor_gt 0.0828
_refine_ls_shift/su_max 0.113
_refine_ls_shift/su_mean 0.004
_refine_ls_structure_factor_coef Fsqd
_refine_ls_weighting_details 'calc w=1/[\s^2^(Fo^2^)+(0.1503P)^2^+0.0000P] where P=(Fo^2^+2Fc^2^)/3'
_refine_ls_weighting_scheme calc
_refine_ls_wR_factor_gt 0.2303
_refine_ls_wR_factor_ref 0.2785
_reflns_number_gt 3716
_reflns_number_total 7752
_reflns_threshold_expression >2sigma(I)
_cod_data_source_file jo7022262-File007.cif
_cod_data_source_block bashir4m
_cod_depositor_comments
;
The following automatic conversions were performed:
'_symmetry_cell_setting' value 'Triclinic' changed to 'triclinic'
according to '/home/saulius/struct/CIF-dictionaries/cif_core.dic'
dictionary named 'cif_core.dic' version 2.4.1 from 2010-06-29.

Automatic conversion script
Id: cif_fix_enum 1527 2010-12-29 10:47:43Z saulius 
;
_cod_database_code 4023264

loop_
_symmetry_equiv_pos_as_xyz
'x, y, z'
'-x, -y, -z'

loop_
_atom_site_label
_atom_site_type_symbol
_atom_site_fract_x
_atom_site_fract_y
_atom_site_fract_z
_atom_site_U_iso_or_equiv
_atom_site_adp_type
_atom_site_occupancy
_atom_site_symmetry_multiplicity
_atom_site_calc_flag
_atom_site_refinement_flags
_atom_site_disorder_assembly
_atom_site_disorder_group
C1 C 0.8776(5) 0.6254(3) 0.5426(3) 0.0374(11) Uani 1 1 d . . .
C2 C 0.8911(6) 0.6293(3) 0.6293(3) 0.0419(12) Uani 1 1 d . . .
C3 C 0.8361(6) 0.5524(4) 0.7243(4) 0.0431(12) Uani 1 1 d . . .
C4 C 0.9664(6) 0.7133(4) 0.6208(3) 0.0445(13) Uani 1 1 d . . .
C5 C 0.9108(6) 0.6878(4) 0.3765(3) 0.0440(12) Uani 1 1 d . . .
C6 C 0.8351(6) 0.6043(4) 0.4017(3) 0.0439(13) Uani 1 1 d . . .
C7 C 0.7899(6) 0.5691(4) 0.3362(4) 0.0483(13) Uani 1 1 d . . .
C8 C 0.6717(8) 0.4397(5) 0.3233(5) 0.075(2) Uani 1 1 d . . .
H8A H 0.7597 0.4320 0.2774 0.090 Uiso 1 1 calc R . .
H8B H 0.5961 0.4855 0.2882 0.090 Uiso 1 1 calc R . .
C9 C 0.5989(8) 0.3403(5) 0.3876(5) 0.086(2) Uani 1 1 d . . .
H9A H 0.6719 0.2975 0.4258 0.129 Uiso 1 1 calc R . .
H9B H 0.5716 0.3103 0.3493 0.129 Uiso 1 1 calc R . .
H9C H 0.5066 0.3496 0.4288 0.129 Uiso 1 1 calc R . .
C10 C 0.9749(7) 0.7650(4) 0.2797(4) 0.0631(17) Uani 1 1 d . . .
H10A H 0.9350 0.7550 0.2318 0.095 Uiso 1 1 calc R . .
H10B H 1.0869 0.7594 0.2679 0.095 Uiso 1 1 calc R . .
H10C H 0.9442 0.8305 0.2769 0.095 Uiso 1 1 calc R . .
C11 C 0.8241(7) 0.5067(4) 0.8965(4) 0.0521(15) Uani 1 1 d . . .
C12 C 0.9022(9) 0.4207(5) 0.9317(5) 0.087(2) Uani 1 1 d . . .
H12 H 0.9765 0.4006 0.8909 0.104 Uiso 1 1 calc R . .
C13 C 0.8730(10) 0.3609(6) 1.0294(5) 0.100(3) Uani 1 1 d . . .
H13 H 0.9270 0.3002 1.0529 0.120 Uiso 1 1 calc R . .
C14 C 0.7692(9) 0.3879(5) 1.0909(4) 0.077(2) Uani 1 1 d . . .
H14 H 0.7522 0.3470 1.1562 0.093 Uiso 1 1 calc R . .
C15 C 0.6900(11) 0.4752(6) 1.0565(5) 0.104(3) Uani 1 1 d . . .
H15 H 0.6160 0.4948 1.0978 0.125 Uiso 1 1 calc R . .
C16 C 0.7204(10) 0.5376(5) 0.9559(5) 0.095(3) Uani 1 1 d . . .
H16 H 0.6690 0.5992 0.9316 0.113 Uiso 1 1 calc R . .
N1 N 0.9329(5) 0.6992(3) 0.4561(3) 0.0421(11) Uani 1 1 d . . .
H1N H 0.972(5) 0.744(3) 0.452(3) 0.022(13) Uiso 1 1 d . . .
N2 N 1.0277(6) 0.7821(3) 0.6128(3) 0.0610(14) Uani 1 1 d . . .
N3 N 0.8574(7) 0.5715(4) 0.7972(3) 0.0622(15) Uani 1 1 d . . .
H3N H 0.870(7) 0.624(4) 0.790(4) 0.07(2) Uiso 1 1 d . . .
O1 O 0.8070(5) 0.6155(3) 0.2515(3) 0.0725(13) Uani 1 1 d . . .
O2 O 0.7240(5) 0.4785(3) 0.3840(3) 0.0556(10) Uani 1 1 d . . .
S1 S 0.79254(15) 0.53520(9) 0.52703(9) 0.0421(4) Uani 1 1 d . . .
S2 S 0.7574(2) 0.44804(10) 0.73939(10) 0.0604(5) Uani 1 1 d . . .
C1' C 0.2722(5) 0.0332(3) 0.4733(3) 0.0353(11) Uani 1 1 d . . .
C2' C 0.2604(6) 0.0340(3) 0.3843(3) 0.0391(12) Uani 1 1 d . . .
C3' C 0.3194(6) 0.1121(3) 0.2920(3) 0.0426(12) Uani 1 1 d . . .
C4' C 0.1765(6) -0.0448(4) 0.3892(3) 0.0404(12) Uani 1 1 d . . .
C5' C 0.2360(6) -0.0333(4) 0.6388(3) 0.0406(12) Uani 1 1 d . . .
C6' C 0.3189(6) 0.0473(4) 0.6157(3) 0.0438(13) Uani 1 1 d . . .
C7' C 0.3682(7) 0.0776(4) 0.6840(4) 0.0552(15) Uani 1 1 d . . .
C8' C 0.4979(8) 0.2019(5) 0.7000(5) 0.0716(19) Uani 1 1 d . . .
H8A' H 0.5638 0.1516 0.7399 0.086 Uiso 1 1 calc R . .
H8B' H 0.4091 0.2161 0.7415 0.086 Uiso 1 1 calc R . .
C9' C 0.5873(8) 0.2944(5) 0.6383(5) 0.088(2) Uani 1 1 d . . .
H9A' H 0.6750 0.2797 0.5974 0.133 Uiso 1 1 calc R . .
H9B' H 0.6238 0.3192 0.6778 0.133 Uiso 1 1 calc R . .
H9C' H 0.5210 0.3440 0.5996 0.133 Uiso 1 1 calc R . .
C10' C 0.1679(7) -0.1118(4) 0.7354(4) 0.0606(16) Uani 1 1 d . . .
H10D H 0.2331 -0.1710 0.7500 0.091 Uiso 1 1 calc R . .
H10E H 0.0649 -0.1277 0.7343 0.091 Uiso 1 1 calc R . .
H10F H 0.1621 -0.0869 0.7835 0.091 Uiso 1 1 calc R . .
C11' C 0.3403(7) 0.1658(4) 0.1176(4) 0.0521(14) Uani 1 1 d . . .
C12' C 0.4874(7) 0.2042(4) 0.0780(4) 0.0629(17) Uani 1 1 d . . .
H12' H 0.5629 0.1892 0.1161 0.075 Uiso 1 1 calc R . .
C13' C 0.5233(9) 0.2666(5) -0.0207(4) 0.077(2) Uani 1 1 d . . .
H13' H 0.6226 0.2933 -0.0474 0.093 Uiso 1 1 calc R . .
C14' C 0.4152(10) 0.2881(5) -0.0767(4) 0.077(2) Uani 1 1 d . . .
H14' H 0.4392 0.3301 -0.1416 0.092 Uiso 1 1 calc R . .
C15' C 0.2698(9) 0.2476(6) -0.0375(4) 0.085(2) Uani 1 1 d . . .
H15' H 0.1951 0.2620 -0.0760 0.102 Uiso 1 1 calc R . .
C16' C 0.2329(8) 0.1847(5) 0.0601(4) 0.0725(18) Uani 1 1 d . . .
H16' H 0.1351 0.1557 0.0859 0.087 Uiso 1 1 calc R . .
N1' N 0.2103(5) -0.0406(3) 0.5581(3) 0.0387(10) Uani 1 1 d . . .
H1N' H 0.171(6) -0.098(4) 0.564(4) 0.065(18) Uiso 1 1 d . . .
N2' N 0.1094(6) -0.1095(3) 0.3923(3) 0.0603(13) Uani 1 1 d . . .
N3' N 0.3000(6) 0.0996(3) 0.2154(3) 0.0507(13) Uani 1 1 d . . .
H3N' H 0.244(5) 0.063(3) 0.223(3) 0.021(13) Uiso 1 1 d . . .
O1' O 0.3436(6) 0.0311(3) 0.7689(3) 0.0836(15) Uani 1 1 d . . .
O2' O 0.4442(5) 0.1648(3) 0.6387(3) 0.0589(10) Uani 1 1 d . . .
S1' S 0.36541(16) 0.11845(9) 0.49166(9) 0.0432(4) Uani 1 1 d . . .
S2' S 0.40528(19) 0.21152(10) 0.28320(10) 0.0567(4) Uani 1 1 d . . .
C31 C 0.009(7) 1.044(4) -0.007(2) 0.083(11) Uiso 0.25 1 d P . .
C32 C 0.285(3) 0.9506(17) 0.0689(17) 0.059(6) Uiso 0.25 1 d P . .
C33 C 0.051(6) 0.984(6) 0.006(3) 0.101(15) Uiso 0.25 1 d P . .
C34 C 0.431(3) 0.984(2) 0.025(2) 0.098(10) Uiso 0.25 1 d P . .
C35 C 0.190(5) 0.925(3) 0.020(3) 0.117(14) Uiso 0.25 1 d P . .
C36 C 0.055(5) 0.904(3) 0.003(2) 0.100(11) Uiso 0.25 1 d P . .
C37 C 0.150(5) 0.976(3) -0.004(3) 0.096(12) Uiso 0.25 1 d P . .
O31 O 0.2256(18) 0.9482(11) 0.1410(11) 0.063(4) Uiso 0.25 1 d P . .

loop_
_atom_site_aniso_label
_atom_site_aniso_U_11
_atom_site_aniso_U_22
_atom_site_aniso_U_33
_atom_site_aniso_U_23
_atom_site_aniso_U_13
_atom_site_aniso_U_12
C1 0.038(3) 0.032(2) 0.042(3) -0.015(2) -0.003(2) -0.012(2)
C2 0.055(3) 0.036(3) 0.036(3) -0.015(2) -0.003(2) -0.020(2)
C3 0.041(3) 0.038(3) 0.046(3) -0.015(2) -0.002(2) -0.009(2)
C4 0.059(4) 0.043(3) 0.031(3) -0.012(2) -0.005(2) -0.014(3)
C5 0.053(3) 0.040(3) 0.038(3) -0.013(2) -0.008(2) -0.011(2)
C6 0.057(3) 0.041(3) 0.034(3) -0.013(2) -0.010(2) -0.010(3)
C7 0.051(3) 0.054(3) 0.043(3) -0.018(3) -0.013(3) -0.014(3)
C8 0.099(5) 0.082(5) 0.074(5) -0.050(4) -0.030(4) -0.020(4)
C9 0.085(5) 0.090(5) 0.112(6) -0.067(5) -0.010(4) -0.029(4)
C10 0.090(5) 0.053(3) 0.040(3) -0.009(3) -0.007(3) -0.027(3)
C11 0.081(4) 0.046(3) 0.031(3) -0.015(2) 0.000(3) -0.028(3)
C12 0.101(6) 0.084(5) 0.049(4) -0.014(4) -0.001(4) 0.024(4)
C13 0.120(7) 0.096(6) 0.053(4) -0.012(4) -0.010(4) 0.032(5)
C14 0.130(7) 0.053(4) 0.043(4) -0.012(3) -0.018(4) -0.007(4)
C15 0.170(8) 0.084(5) 0.049(4) -0.033(4) 0.012(5) 0.000(6)
C16 0.167(8) 0.050(4) 0.055(4) -0.018(3) -0.006(5) 0.005(4)
N1 0.051(3) 0.034(2) 0.039(2) -0.0120(19) -0.002(2) -0.019(2)
N2 0.083(4) 0.050(3) 0.050(3) -0.016(2) -0.006(3) -0.035(3)
N3 0.102(4) 0.050(3) 0.038(3) -0.017(2) -0.007(3) -0.032(3)
O1 0.105(4) 0.075(3) 0.040(2) -0.016(2) -0.022(2) -0.029(2)
O2 0.076(3) 0.054(2) 0.048(2) -0.0253(18) -0.0163(19) -0.020(2)
S1 0.0512(8) 0.0388(7) 0.0369(7) -0.0142(6) -0.0051(6) -0.0160(6)
S2 0.0879(12) 0.0461(8) 0.0443(8) -0.0121(7) -0.0042(8) -0.0347(8)
C1' 0.037(3) 0.029(2) 0.038(3) -0.011(2) -0.009(2) -0.003(2)
C2' 0.051(3) 0.032(3) 0.033(3) -0.011(2) -0.006(2) -0.009(2)
C3' 0.050(3) 0.037(3) 0.038(3) -0.011(2) -0.008(2) -0.009(2)
C4' 0.055(3) 0.034(3) 0.028(2) -0.009(2) -0.004(2) -0.014(2)
C5' 0.049(3) 0.036(3) 0.033(3) -0.010(2) -0.007(2) -0.007(2)
C6' 0.055(3) 0.038(3) 0.038(3) -0.013(2) -0.011(2) -0.007(2)
C7' 0.066(4) 0.055(4) 0.050(4) -0.023(3) -0.014(3) -0.012(3)
C8' 0.097(5) 0.070(4) 0.073(4) -0.044(4) -0.030(4) -0.011(4)
C9' 0.096(6) 0.083(5) 0.113(6) -0.059(5) -0.023(5) -0.026(4)
C10' 0.083(4) 0.057(4) 0.034(3) -0.006(3) -0.006(3) -0.029(3)
C11' 0.069(4) 0.048(3) 0.037(3) -0.012(2) -0.008(3) -0.017(3)
C12' 0.068(4) 0.072(4) 0.044(3) -0.018(3) -0.006(3) -0.020(3)
C13' 0.097(6) 0.084(5) 0.046(4) -0.023(3) 0.004(4) -0.031(4)
C14' 0.124(7) 0.061(4) 0.036(3) -0.013(3) -0.007(4) -0.014(4)
C15' 0.099(6) 0.102(6) 0.040(4) -0.014(4) -0.020(4) 0.000(5)
C16' 0.072(5) 0.089(5) 0.048(4) -0.020(3) -0.007(3) -0.012(4)
N1' 0.047(3) 0.033(2) 0.033(2) -0.0098(18) -0.0052(19) -0.012(2)
N2' 0.085(4) 0.049(3) 0.047(3) -0.017(2) -0.008(2) -0.024(3)
N3' 0.064(3) 0.045(3) 0.040(3) -0.011(2) -0.003(2) -0.029(3)
O1' 0.134(4) 0.077(3) 0.044(3) -0.019(2) -0.020(3) -0.040(3)
O2' 0.080(3) 0.055(2) 0.054(2) -0.027(2) -0.018(2) -0.019(2)
S1' 0.0568(9) 0.0337(7) 0.0397(7) -0.0129(6) -0.0074(6) -0.0161(6)
S2' 0.0810(11) 0.0432(8) 0.0439(8) -0.0143(6) -0.0017(7) -0.0290(7)

loop_
_atom_type_symbol
_atom_type_description
_atom_type_scat_dispersion_real
_atom_type_scat_dispersion_imag
_atom_type_scat_source
C C 0.0033 0.0016 'International Tables Vol C Tables 4.2.6.8 and 6.1.1.4'
H H 0.0000 0.0000 'International Tables Vol C Tables 4.2.6.8 and 6.1.1.4'
N N 0.0061 0.0033 'International Tables Vol C Tables 4.2.6.8 and 6.1.1.4'
O O 0.0106 0.0060 'International Tables Vol C Tables 4.2.6.8 and 6.1.1.4'
S S 0.1246 0.1234 'International Tables Vol C Tables 4.2.6.8 and 6.1.1.4'

loop_
_geom_angle_atom_site_label_1
_geom_angle_atom_site_label_2
_geom_angle_atom_site_label_3
_geom_angle
_geom_angle_site_symmetry_1
_geom_angle_site_symmetry_3
_geom_angle_publ_flag
N1 C1 C2 121.6(4) . . ?
N1 C1 S1 109.9(4) . . ?
C2 C1 S1 128.5(4) . . ?
C4 C2 C1 116.4(4) . . ?
C4 C2 C3 119.1(4) . . ?
C1 C2 C3 124.5(4) . . ?
N3 C3 C2 115.0(4) . . ?
N3 C3 S2 123.3(4) . . ?
C2 C3 S2 121.7(4) . . ?
N2 C4 C2 179.2(5) . . ?
C6 C5 N1 111.2(4) . . ?
C6 C5 C10 130.4(5) . . ?
N1 C5 C10 118.3(5) . . ?
C5 C6 C7 126.1(5) . . ?
C5 C6 S1 112.4(4) . . ?
C7 C6 S1 121.4(4) . . ?
O1 C7 O2 124.3(5) . . ?
O1 C7 C6 124.2(5) . . ?
O2 C7 C6 111.5(4) . . ?
O2 C8 C9 107.6(5) . . ?
O2 C8 H8A 110.2 . . ?
C9 C8 H8A 110.2 . . ?
O2 C8 H8B 110.2 . . ?
C9 C8 H8B 110.2 . . ?
H8A C8 H8B 108.5 . . ?
C8 C9 H9A 109.5 . . ?
C8 C9 H9B 109.5 . . ?
H9A C9 H9B 109.5 . . ?
C8 C9 H9C 109.5 . . ?
H9A C9 H9C 109.5 . . ?
H9B C9 H9C 109.5 . . ?
C5 C10 H10A 109.5 . . ?
C5 C10 H10B 109.5 . . ?
H10A C10 H10B 109.5 . . ?
C5 C10 H10C 109.5 . . ?
H10A C10 H10C 109.5 . . ?
H10B C10 H10C 109.5 . . ?
C12 C11 C16 120.1(6) . . ?
C12 C11 N3 120.9(6) . . ?
C16 C11 N3 118.8(6) . . ?
C11 C12 C13 120.0(7) . . ?
C11 C12 H12 120.0 . . ?
C13 C12 H12 120.0 . . ?
C14 C13 C12 121.9(7) . . ?
C14 C13 H13 119.0 . . ?
C12 C13 H13 119.0 . . ?
C13 C14 C15 118.9(6) . . ?
C13 C14 H14 120.5 . . ?
C15 C14 H14 120.5 . . ?
C14 C15 C16 119.4(7) . . ?
C14 C15 H15 120.3 . . ?
C16 C15 H15 120.3 . . ?
C11 C16 C15 119.6(7) . . ?
C11 C16 H16 120.2 . . ?
C15 C16 H16 120.2 . . ?
C1 N1 C5 116.3(4) . . ?
C1 N1 H1N 122(3) . . ?
C5 N1 H1N 122(3) . . ?
C3 N3 C11 126.7(5) . . ?
C3 N3 H3N 120(5) . . ?
C11 N3 H3N 112(5) . . ?
C7 O2 C8 114.6(4) . . ?
C1 S1 C6 90.1(2) . . ?
N1' C1' C2' 122.0(4) . . ?
N1' C1' S1' 110.7(3) . . ?
C2' C1' S1' 127.3(4) . . ?
C4' C2' C1' 115.9(4) . . ?
C4' C2' C3' 119.5(4) . . ?
C1' C2' C3' 124.5(4) . . ?
N3' C3' C2' 116.2(4) . . ?
N3' C3' S2' 122.6(4) . . ?
C2' C3' S2' 121.1(4) . . ?
N2' C4' C2' 179.1(6) . . ?
C6' C5' N1' 111.3(4) . . ?
C6' C5' C10' 130.5(5) . . ?
N1' C5' C10' 118.2(4) . . ?
C5' C6' C7' 125.7(5) . . ?
C5' C6' S1' 112.9(4) . . ?
C7' C6' S1' 121.4(4) . . ?
O1' C7' O2' 123.9(5) . . ?
O1' C7' C6' 124.5(5) . . ?
O2' C7' C6' 111.6(5) . . ?
O2' C8' C9' 108.7(5) . . ?
O2' C8' H8A' 109.9 . . ?
C9' C8' H8A' 110.0 . . ?
O2' C8' H8B' 109.9 . . ?
C9' C8' H8B' 109.9 . . ?
H8A' C8' H8B' 108.3 . . ?
C8' C9' H9A' 109.5 . . ?
C8' C9' H9B' 109.5 . . ?
H9A' C9' H9B' 109.5 . . ?
C8' C9' H9C' 109.5 . . ?
H9A' C9' H9C' 109.5 . . ?
H9B' C9' H9C' 109.5 . . ?
C5' C10' H10D 109.5 . . ?
C5' C10' H10E 109.5 . . ?
H10D C10' H10E 109.5 . . ?
C5' C10' H10F 109.5 . . ?
H10D C10' H10F 109.5 . . ?
H10E C10' H10F 109.5 . . ?
C16' C11' C12' 119.5(5) . . ?
C16' C11' N3' 118.3(5) . . ?
C12' C11' N3' 121.9(5) . . ?
C11' C12' C13' 119.6(6) . . ?
C11' C12' H12' 120.2 . . ?
C13' C12' H12' 120.2 . . ?
C14' C13' C12' 120.6(6) . . ?
C14' C13' H13' 119.7 . . ?
C12' C13' H13' 119.7 . . ?
C13' C14' C15' 119.6(6) . . ?
C13' C14' H14' 120.2 . . ?
C15' C14' H14' 120.2 . . ?
C14' C15' C16' 120.4(7) . . ?
C14' C15' H15' 119.8 . . ?
C16' C15' H15' 119.8 . . ?
C11' C16' C15' 120.1(6) . . ?
C11' C16' H16' 119.9 . . ?
C15' C16' H16' 119.9 . . ?
C1' N1' C5' 115.5(4) . . ?
C1' N1' H1N' 124(4) . . ?
C5' N1' H1N' 120(3) . . ?
C3' N3' C11' 127.9(5) . . ?
C3' N3' H3N' 118(4) . . ?
C11' N3' H3N' 112(4) . . ?
C7' O2' C8' 116.0(4) . . ?
C1' S1' C6' 89.6(2) . . ?
C33 C31 C33 76(10) 2_575 . ?
C33 C31 C36 95(10) 2_575 2_575 ?
C33 C31 C36 163(7) . 2_575 ?
C33 C31 C31 43(7) 2_575 2_575 ?
C33 C31 C31 32(5) . 2_575 ?
C36 C31 C31 136(8) 2_575 2_575 ?
C33 C31 C37 26(9) 2_575 2_575 ?
C33 C31 C37 100(8) . 2_575 ?
C36 C31 C37 68(4) 2_575 2_575 ?
C31 C31 C37 68(5) 2_575 2_575 ?
C33 C31 C37 104(10) 2_575 . ?
C33 C31 C37 29(6) . . ?
C36 C31 C37 161(6) 2_575 . ?
C31 C31 C37 61(6) 2_575 . ?
C37 C31 C37 129(4) 2_575 . ?
C33 C31 C35 48(10) 2_575 2_575 ?
C33 C31 C35 124(8) . 2_575 ?
C36 C31 C35 48(4) 2_575 2_575 ?
C31 C31 C35 91(6) 2_575 2_575 ?
C37 C31 C35 25(2) 2_575 2_575 ?
C37 C31 C35 151(4) . 2_575 ?
C33 C31 C36 61(9) 2_575 . ?
C33 C31 C36 16(6) . . ?
C36 C31 C36 154(5) 2_575 . ?
C31 C31 C36 18(4) 2_575 . ?
C37 C31 C36 87(3) 2_575 . ?
C37 C31 C36 43(3) . . ?
C35 C31 C36 109(3) 2_575 . ?
O31 C32 C34 125(3) . . ?
O31 C32 C35 115(3) . . ?
C34 C32 C35 120(3) . . ?
O31 C32 C37 110(2) . . ?
C34 C32 C37 117(3) . . ?
C35 C32 C37 26(2) . . ?
C31 C33 C37 132(10) 2_575 . ?
C31 C33 C31 104(10) 2_575 . ?
C37 C33 C31 120(10) . . ?
C31 C33 C33 61(8) 2_575 2_575 ?
C37 C33 C33 158(10) . 2_575 ?
C31 C33 C33 43(5) . 2_575 ?
C31 C33 C36 50(10) 2_575 . ?
C37 C33 C36 83(8) . . ?
C31 C33 C36 151(9) . . ?
C33 C33 C36 110(10) 2_575 . ?
C31 C33 C35 111(10) 2_575 . ?
C37 C33 C35 27(5) . . ?
C31 C33 C35 145(10) . . ?
C33 C33 C35 172(10) 2_575 . ?
C36 C33 C35 62(4) . . ?
C31 C33 C36 99(10) 2_575 2_575 ?
C37 C33 C36 126(9) . 2_575 ?
C31 C33 C36 9(4) . 2_575 ?
C33 C33 C36 39(8) 2_575 2_575 ?
C36 C33 C36 149(5) . 2_575 ?
C35 C33 C36 149(6) . 2_575 ?
C31 C33 C37 54(9) 2_575 2_575 ?
C37 C33 C37 168(8) . 2_575 ?
C31 C33 C37 51(5) . 2_575 ?
C33 C33 C37 10(6) 2_575 2_575 ?
C36 C33 C37 104(5) . 2_575 ?
C35 C33 C37 164(6) . 2_575 ?
C36 C33 C37 45.0(17) 2_575 2_575 ?
C34 C34 C32 175(5) 2_675 . ?
C37 C35 C36 75(5) . . ?
C37 C35 C33 31(5) . . ?
C36 C35 C33 51(4) . . ?
C37 C35 C32 100(6) . . ?
C36 C35 C32 156(4) . . ?
C33 C35 C32 114(4) . . ?
C37 C35 C31 50(5) . 2_575 ?
C36 C35 C31 30(2) . 2_575 ?
C33 C35 C31 21(4) . 2_575 ?
C32 C35 C31 131(4) . 2_575 ?
C31 C36 C33 35(3) 2_575 . ?
C31 C36 C35 102(5) 2_575 . ?
C33 C36 C35 68(4) . . ?
C31 C36 C37 73(4) 2_575 . ?
C33 C36 C37 38(3) . . ?
C35 C36 C37 33(2) . . ?
C31 C36 C33 9(4) 2_575 2_575 ?
C33 C36 C33 31(5) . 2_575 ?
C35 C36 C33 99(4) . 2_575 ?
C37 C36 C33 68(4) . 2_575 ?
C31 C36 C31 26(5) 2_575 . ?
C33 C36 C31 12(3) . . ?
C35 C36 C31 79(3) . . ?
C37 C36 C31 48(3) . . ?
C33 C36 C31 19.7(18) 2_575 . ?
C35 C37 C33 122(10) . . ?
C35 C37 C36 72(5) . . ?
C33 C37 C36 59(7) . . ?
C35 C37 C31 106(6) . 2_575 ?
C33 C37 C31 21(8) . 2_575 ?
C36 C37 C31 38(2) . 2_575 ?
C35 C37 C31 150(7) . . ?
C33 C37 C31 31(7) . . ?
C36 C37 C31 89(5) . . ?
C31 C37 C31 51(4) 2_575 . ?
C35 C37 C32 54(5) . . ?
C33 C37 C32 133(6) . . ?
C36 C37 C32 122(4) . . ?
C31 C37 C32 137(3) 2_575 . ?
C31 C37 C32 126(3) . . ?
C35 C37 C33 133(7) . 2_575 ?
C33 C37 C33 12(8) . 2_575 ?
C36 C37 C33 67(4) . 2_575 ?
C31 C37 C33 29(3) 2_575 2_575 ?
C31 C37 C33 22(3) . 2_575 ?
C32 C37 C33 139(3) . 2_575 ?

loop_
_geom_bond_atom_site_label_1
_geom_bond_atom_site_label_2
_geom_bond_distance
_geom_bond_site_symmetry_2
_geom_bond_publ_flag
C1 N1 1.356(6) . ?
C1 C2 1.414(7) . ?
C1 S1 1.717(5) . ?
C2 C4 1.409(6) . ?
C2 C3 1.453(7) . ?
C3 N3 1.339(7) . ?
C3 S2 1.659(5) . ?
C4 N2 1.146(6) . ?
C5 C6 1.329(6) . ?
C5 N1 1.380(6) . ?
C5 C10 1.491(7) . ?
C6 C7 1.466(7) . ?
C6 S1 1.762(5) . ?
C7 O1 1.191(6) . ?
C7 O2 1.345(6) . ?
C8 O2 1.465(6) . ?
C8 C9 1.498(9) . ?
C8 H8A 0.9700 . ?
C8 H8B 0.9700 . ?
C9 H9A 0.9600 . ?
C9 H9B 0.9600 . ?
C9 H9C 0.9600 . ?
C10 H10A 0.9600 . ?
C10 H10B 0.9600 . ?
C10 H10C 0.9600 . ?
C11 C12 1.328(8) . ?
C11 C16 1.348(8) . ?
C11 N3 1.422(6) . ?
C12 C13 1.386(9) . ?
C12 H12 0.9300 . ?
C13 C14 1.339(9) . ?
C13 H13 0.9300 . ?
C14 C15 1.346(9) . ?
C14 H14 0.9300 . ?
C15 C16 1.431(9) . ?
C15 H15 0.9300 . ?
C16 H16 0.9300 . ?
N1 H1N 0.75(4) . ?
N3 H3N 0.75(6) . ?
C1' N1' 1.356(6) . ?
C1' C2' 1.414(6) . ?
C1' S1' 1.720(5) . ?
C2' C4' 1.407(6) . ?
C2' C3' 1.442(6) . ?
C3' N3' 1.337(6) . ?
C3' S2' 1.660(5) . ?
C4' N2' 1.153(6) . ?
C5' C6' 1.335(6) . ?
C5' N1' 1.379(6) . ?
C5' C10' 1.505(6) . ?
C6' C7' 1.474(7) . ?
C6' S1' 1.751(5) . ?
C7' O1' 1.192(6) . ?
C7' O2' 1.345(6) . ?
C8' O2' 1.460(6) . ?
C8' C9' 1.482(8) . ?
C8' H8A' 0.9700 . ?
C8' H8B' 0.9700 . ?
C9' H9A' 0.9600 . ?
C9' H9B' 0.9600 . ?
C9' H9C' 0.9600 . ?
C10' H10D 0.9600 . ?
C10' H10E 0.9600 . ?
C10' H10F 0.9600 . ?
C11' C16' 1.364(8) . ?
C11' C12' 1.373(7) . ?
C11' N3' 1.413(6) . ?
C12' C13' 1.409(8) . ?
C12' H12' 0.9300 . ?
C13' C14' 1.348(9) . ?
C13' H13' 0.9300 . ?
C14' C15' 1.369(9) . ?
C14' H14' 0.9300 . ?
C15' C16' 1.398(8) . ?
C15' H15' 0.9300 . ?
C16' H16' 0.9300 . ?
N1' H1N' 0.90(6) . ?
N3' H3N' 0.72(4) . ?
C31 C33 0.69(6) 2_575 ?
C31 C33 0.89(4) . ?
C31 C36 0.91(6) 2_575 ?
C31 C31 1.25(10) 2_575 ?
C31 C37 1.41(7) 2_575 ?
C31 C37 1.50(8) . ?
C31 C35 1.78(8) 2_575 ?
C31 C36 2.01(8) . ?
C32 O31 1.13(2) . ?
C32 C34 1.35(3) . ?
C32 C35 1.41(5) . ?
C32 C37 1.72(5) . ?
C33 C31 0.69(6) 2_575 ?
C33 C37 0.85(5) . ?
C33 C33 0.98(11) 2_575 ?
C33 C36 1.19(9) . ?
C33 C35 1.42(7) . ?
C33 C36 1.78(7) 2_575 ?
C33 C37 1.79(9) 2_575 ?
C34 C34 1.30(6) 2_675 ?
C35 C37 0.77(5) . ?
C35 C36 1.35(5) . ?
C35 C31 1.78(8) 2_575 ?
C36 C31 0.91(6) 2_575 ?
C36 C37 1.37(5) . ?
C36 C33 1.78(7) 2_575 ?
C37 C31 1.41(7) 2_575 ?
C37 C33 1.79(9) 2_575 ?

loop_
_geom_hbond_atom_site_label_D
_geom_hbond_atom_site_label_H
_geom_hbond_atom_site_label_A
_geom_hbond_distance_DH
_geom_hbond_distance_HA
_geom_hbond_distance_DA
_geom_hbond_angle_DHA
_geom_hbond_site_symmetry_A
N1 H1N N2' 0.75(4) 2.31(4) 3.038(6) 163(4) 1_665
N1' H1N' N2 0.90(6) 2.06(6) 2.923(6) 160(5) 1_445
